data_7712039
loop_
_publ_author_name
'Tang, Jiamin'
'Zhang, Sheng'
'Li, Linzhou'
'Yao, Linbin'
'Zhang, Ronghu'
'Yin, Bing'
'Zhang, Jiangwei'

_publ_section_title
;
 Influence of ligand substitution and the solvent effect on the structures
 and magnetic properties of dinuclear Dy<sub>2</sub> supramolecular
 architectures constructed with the bis-&#x3b2;-diketonate-Dy<sub>2</sub>
 building block as a metalloligand.
;
_journal_issue 5
_journal_name_full 'Dalton transactions (Cambridge, England : 2003)'
_journal_page_first 1366
_journal_page_last 1377
_journal_paper_doi 10.1039/d2dt03468a
_journal_volume 52
_journal_year 2023
_chemical_formula_moiety 'C66 H42 Dy2 F18 N4 O12'
_chemical_formula_sum 'C66 H42 Dy2 F18 N4 O12'
_chemical_formula_weight 1750.03
_space_group_crystal_system monoclinic
_space_group_IT_number 15
_space_group_name_Hall '-C 2yc'
_space_group_name_H-M_alt 'C 1 2/c 1'
_atom_sites_solution_hydrogens geom
_atom_sites_solution_primary direct
_audit_creation_date 2022-11-22
_audit_creation_method
;
Olex2 1.2-beta
(compiled 2018.05.29 svn.r3508 for OlexSys, GUI svn.r5506)
;
_audit_update_record
;
2022-12-07 deposited with the CCDC.	2023-01-02 downloaded from the CCDC.
;
_cell_angle_alpha 90
_cell_angle_beta 116.872(3)
_cell_angle_gamma 90
_cell_formula_units_Z 4
_cell_length_a 36.8903(11)
_cell_length_b 13.0524(2)
_cell_length_c 17.0048(4)
_cell_measurement_reflns_used 2416
_cell_measurement_temperature 293.0(2)
_cell_measurement_theta_max 28.146
_cell_measurement_theta_min 2.156
_cell_volume 7303.8(4)
_computing_cell_refinement 'CrysAlisPro 1.171.40.53 (Rigaku OD, 2019)'
_computing_data_collection 'CrysAlisPro 1.171.40.53 (Rigaku OD, 2019)'
_computing_data_reduction 'CrysAlisPro 1.171.40.53 (Rigaku OD, 2019)'
_computing_molecular_graphics 'Olex2 (Dolomanov et al., 2009)'
_computing_publication_material 'Olex2 (Dolomanov et al., 2009)'
_computing_structure_refinement 'ShelXL (Sheldrick, 2015)'
_computing_structure_solution 'SIR2004 (Burla et al.,  2007)'
_diffrn_ambient_temperature 293.0(2)
_diffrn_detector 'CCD plate'
_diffrn_detector_type Eos
_diffrn_measured_fraction_theta_full 1.000
_diffrn_measured_fraction_theta_max 1.000
_diffrn_measurement_device 'four-circle diffractometer'
_diffrn_measurement_device_type 'Xcalibur, Eos, Gemini'
_diffrn_measurement_method '\w scans'
_diffrn_orient_matrix_type 'CrysAlisPro convention (1999,Acta A55,543-557)'
_diffrn_radiation_monochromator graphite
_diffrn_radiation_probe x-ray
_diffrn_radiation_type CuK\a
_diffrn_radiation_wavelength 1.54184
_diffrn_reflns_av_R_equivalents 0.0295
_diffrn_reflns_av_unetI/netI 0.0239
_diffrn_reflns_Laue_measured_fraction_full 1.000
_diffrn_reflns_Laue_measured_fraction_max 1.000
_diffrn_reflns_limit_h_max 44
_diffrn_reflns_limit_h_min -37
_diffrn_reflns_limit_k_max 15
_diffrn_reflns_limit_k_min -15
_diffrn_reflns_limit_l_max 20
_diffrn_reflns_limit_l_min -18
_diffrn_reflns_number 25083
_diffrn_reflns_point_group_measured_fraction_full 1.000
_diffrn_reflns_point_group_measured_fraction_max 1.000
_diffrn_reflns_theta_full 67.232
_diffrn_reflns_theta_max 67.232
_diffrn_reflns_theta_min 4.270
_diffrn_source 'fine-focus sealed X-ray tube'
_diffrn_source_type 'Enhance (Cu) X-ray Source'
_exptl_absorpt_coefficient_mu 11.756
_exptl_absorpt_correction_T_max 0.84230
_exptl_absorpt_correction_T_min 0.5426
_exptl_absorpt_correction_type multi-scan
_exptl_absorpt_process_details
'CrysAlisPro 1.171.40.53 (Rigaku Oxford Diffraction, 2019) Empirical absorption correction using spherical harmonics, implemented in SCALE3 ABSPACK scaling algorithm.'
_exptl_crystal_colour gray
_exptl_crystal_colour_primary gray
_exptl_crystal_density_diffrn 1.592
_exptl_crystal_description block
_exptl_crystal_F_000 3424
_exptl_crystal_size_max 0.08
_exptl_crystal_size_mid 0.08
_exptl_crystal_size_min 0.07
_refine_diff_density_max 0.755
_refine_diff_density_min -0.619
_refine_diff_density_rms 0.081
_refine_ls_extinction_method none
_refine_ls_goodness_of_fit_ref 1.032
_refine_ls_hydrogen_treatment constr
_refine_ls_matrix_type full
_refine_ls_number_parameters 491
_refine_ls_number_reflns 6558
_refine_ls_number_restraints 81
_refine_ls_restrained_S_all 1.042
_refine_ls_R_factor_all 0.0338
_refine_ls_R_factor_gt 0.0312
_refine_ls_shift/su_max 0.001
_refine_ls_shift/su_mean 0.000
_refine_ls_structure_factor_coef Fsqd
_refine_ls_weighting_details 'w=1/[\s^2^(Fo^2^)+(0.0494P)^2^+12.4872P] where P=(Fo^2^+2Fc^2^)/3'
_refine_ls_weighting_scheme calc
_refine_ls_wR_factor_gt 0.0812
_refine_ls_wR_factor_ref 0.0830
_reflns_Friedel_coverage 0.000
_reflns_number_gt 6049
_reflns_number_total 6558
_reflns_threshold_expression 'I > 2\s(I)'
_cod_data_source_file d2dt03468a2.cif
_cod_data_source_block 11792
_cod_depositor_comments 'Adding full bibliography for 7712034--7712040.cif.'
_cod_original_cell_volume 7303.8(3)
_cod_database_code 7712039
_shelx_shelxl_version_number 2018/3
_shelx_space_group_comment
;
The symmetry employed for this shelxl refinement is uniquely defined
by the following loop, which should always be used as a source of
symmetry information in preference to the above space-group names.
They are only intended as comments.
;
_shelx_estimated_absorpt_t_max 0.493
_shelx_estimated_absorpt_t_min 0.453
_olex2_refinement_description
;
1. Fixed Uiso
 At 1.2 times of:
  All C(H) groups
 At 1.5 times of:
  All C(H,H,H) groups
2. Restrained distances
 F7-C15 \\sim F7A-C15
 with sigma of 0.02
 F8-C15 \\sim F8A-C15
 with sigma of 0.02
 F9-C15 \\sim F9A-C15
 with sigma of 0.02
3. Uiso/Uaniso restraints and constraints
F1 \\sim F2 \\sim F3 \\sim F4 \\sim F5 \\sim F6 \\sim F7 \\sim F8 \\sim F9
\\sim F7A \\sim F9A \\sim F8A: within 2A with sigma of 0.02 and sigma for
terminal atoms of 0.04
Uanis(F7) \\sim Ueq, Uanis(F9) \\sim Ueq, Uanis(F8) \\sim Ueq: with sigma of
0.01 and sigma for terminal atoms of 0.02
Uanis(F7) \\sim Ueq, Uanis(F8) \\sim Ueq, Uanis(F9) \\sim Ueq, Uanis(C15) \\sim
Ueq, Uanis(F7A) \\sim Ueq, Uanis(F9A) \\sim Ueq, Uanis(F8A) \\sim Ueq: with
sigma of 0.01 and sigma for terminal atoms of 0.02
4. Others
 Sof(F7A)=Sof(F9A)=Sof(F8A)=1-FVAR(1)
 Sof(F7)=Sof(F8)=Sof(F9)=FVAR(1)
5.a Aromatic/amide H refined with riding coordinates:
 C3(H3), C6(H6), C7(H7), C8(H8), C10(H10), C12(H12), C17(H17), C20(H20),
 C21(H21), C22(H22), C23(H23), C24(H24), C26(H26), C29(H29), C31(H31), C32(H32)
5.b Idealised Me refined as rotating group:
 C33(H33A,H33B,H33C), C34(H34A,H34B,H34C)
;
_olex2_submission_special_instructions 'No special instructions were received'
_oxdiff_exptl_absorpt_empirical_details
;
Empirical correction (ABSPACK) includes:
- Absorption correction using spherical harmonics
- Frame scaling
;

loop_
_space_group_symop_operation_xyz
'x, y, z'
'-x, y, -z+1/2'
'x+1/2, y+1/2, z'
'-x+1/2, y+1/2, -z+1/2'
'-x, -y, -z'
'x, -y, z-1/2'
'-x+1/2, -y+1/2, -z'
'x+1/2, -y+1/2, z-1/2'

loop_
_atom_site_label
_atom_site_type_symbol
_atom_site_fract_x
_atom_site_fract_y
_atom_site_fract_z
_atom_site_U_iso_or_equiv
_atom_site_adp_type
_atom_site_occupancy
_atom_site_site_symmetry_order
_atom_site_calc_flag
_atom_site_refinement_flags_posn
_atom_site_refinement_flags_adp
_atom_site_refinement_flags_occupancy
_atom_site_disorder_assembly
_atom_site_disorder_group
Dy1 Dy 0.11254(2) 0.67123(2) 0.26605(2) 0.02534(7) Uani 1 1 d . . . . .
F1 F 0.14850(13) 1.0224(2) 0.2335(3) 0.1092(13) Uani 1 1 d . U . . .
F2 F 0.17597(11) 1.0325(3) 0.3708(3) 0.158(2) Uani 1 1 d . U . . .
F3 F 0.12058(11) 1.1025(2) 0.2938(3) 0.1051(12) Uani 1 1 d . U . . .
F4 F -0.10944(11) 0.8386(3) 0.5427(3) 0.1222(17) Uani 1 1 d . U . . .
F5 F -0.15758(17) 0.8501(5) 0.4230(3) 0.179(3) Uani 1 1 d . U . . .
F6 F -0.14677(17) 0.7156(3) 0.4877(4) 0.160(2) Uani 1 1 d . U . . .
F7 F 0.21069(10) 0.4089(3) 0.3457(5) 0.088(2) Uani 0.785(10) 1 d D U . A 1
F8 F 0.17683(16) 0.2762(4) 0.3373(7) 0.105(3) Uani 0.785(10) 1 d D U . A 1
F9 F 0.1765(2) 0.3373(7) 0.2234(4) 0.126(3) Uani 0.785(10) 1 d D U . A 1
N1 N 0.18878(8) 0.7023(2) 0.34304(17) 0.0324(6) Uani 1 1 d . . . . .
N2 N 0.15022(8) 0.6076(2) 0.42297(17) 0.0350(6) Uani 1 1 d . . . . .
O1 O 0.12498(8) 0.84769(18) 0.26630(19) 0.0454(6) Uani 1 1 d . . . . .
O2 O 0.08106(7) 0.75171(17) 0.34174(16) 0.0378(5) Uani 1 1 d . . . . .
O3 O -0.05108(7) 0.7150(2) 0.34919(15) 0.0413(5) Uani 1 1 d . . . . .
O4 O -0.12396(7) 0.69908(18) 0.35653(15) 0.0358(5) Uani 1 1 d . . . . .
O5 O 0.14278(7) 0.51986(16) 0.25545(15) 0.0345(5) Uani 1 1 d . . . . .
O6 O 0.06836(6) 0.53766(15) 0.25884(15) 0.0321(5) Uani 1 1 d . . . . .
C1 C 0.14241(12) 1.0195(3) 0.3034(3) 0.0505(9) Uani 1 1 d . . . . .
C2 C 0.12103(10) 0.9209(2) 0.3088(2) 0.0361(7) Uani 1 1 d . . . . .
C3 C 0.10111(11) 0.9243(3) 0.3598(3) 0.0466(9) Uani 1 1 d . . . . .
H3 H 0.100314 0.985968 0.386343 0.056 Uiso 1 1 calc R . . . .
C4 C 0.08171(9) 0.8379(2) 0.3738(2) 0.0329(7) Uani 1 1 d . . . . .
C5 C 0.06012(10) 0.8509(3) 0.4291(2) 0.0374(7) Uani 1 1 d . . . . .
C6 C 0.07586(11) 0.9113(3) 0.5048(3) 0.0524(10) Uani 1 1 d . . . . .
H6 H 0.100455 0.945132 0.521779 0.063 Uiso 1 1 calc R . . . .
C7 C 0.05541(12) 0.9213(4) 0.5545(3) 0.0663(14) Uani 1 1 d . . . . .
H7 H 0.066766 0.959615 0.606155 0.080 Uiso 1 1 calc R . . . .
C8 C 0.01827(12) 0.8751(4) 0.5288(3) 0.0584(12) Uani 1 1 d . . . . .
H8 H 0.004381 0.883629 0.562357 0.070 Uiso 1 1 calc R . . . .
C9 C 0.00128(10) 0.8153(3) 0.4520(2) 0.0403(8) Uani 1 1 d . . . . .
C10 C 0.02297(10) 0.8030(3) 0.4038(2) 0.0363(7) Uani 1 1 d . . . . .
H10 H 0.012385 0.761882 0.353714 0.044 Uiso 1 1 calc R . . . .
C11 C -0.04025(10) 0.7703(3) 0.4163(2) 0.0399(8) Uani 1 1 d . . . . .
C12 C -0.06578(12) 0.7918(3) 0.4555(3) 0.0502(10) Uani 1 1 d . . . . .
H12 H -0.055785 0.832394 0.505884 0.060 Uiso 1 1 calc R . . . .
C13 C -0.10475(11) 0.7555(3) 0.4226(2) 0.0388(7) Uani 1 1 d . . . . .
C14 C -0.12959(13) 0.7878(4) 0.4702(3) 0.0556(11) Uani 1 1 d . . . . .
C15 C 0.17561(13) 0.3609(3) 0.2972(3) 0.0573(11) Uani 1 1 d D U . . .
C16 C 0.13920(10) 0.4308(2) 0.2785(2) 0.0369(7) Uani 1 1 d . . . . .
C17 C 0.10729(10) 0.3875(3) 0.2872(3) 0.0433(8) Uani 1 1 d . . . . .
H17 H 0.109507 0.319875 0.306087 0.052 Uiso 1 1 calc R . . . .
C18 C 0.07123(9) 0.4419(2) 0.2686(2) 0.0314(6) Uani 1 1 d . . . . .
C19 C 0.03463(9) 0.3841(2) 0.2593(2) 0.0337(7) Uani 1 1 d . . . . .
C20 C 0.03383(12) 0.2781(3) 0.2579(4) 0.0659(14) Uani 1 1 d . . . . .
H20 H 0.056460 0.242252 0.262375 0.079 Uiso 1 1 calc R . . . .
C21 C 0.000000 0.2245(4) 0.250000 0.089(3) Uani 1 2 d S T P . .
H21 H 0.000000 0.153270 0.250000 0.107 Uiso 1 2 calc RS T P . .
C22 C 0.000000 0.4364(3) 0.250000 0.0304(9) Uani 1 2 d S T P . .
H22 H 0.000000 0.507630 0.250002 0.037 Uiso 1 2 calc RS T P . .
C23 C 0.20700(10) 0.7538(3) 0.3032(2) 0.0372(7) Uani 1 1 d . . . . .
H23 H 0.191266 0.796682 0.256500 0.045 Uiso 1 1 calc R . . . .
C24 C 0.24782(10) 0.7467(3) 0.3276(2) 0.0418(8) Uani 1 1 d . . . . .
H24 H 0.259225 0.784662 0.298093 0.050 Uiso 1 1 calc R . . . .
C25 C 0.27184(11) 0.6829(3) 0.3962(3) 0.0439(8) Uani 1 1 d . . . . .
C26 C 0.25317(10) 0.6313(3) 0.4389(2) 0.0430(8) Uani 1 1 d . . . . .
H26 H 0.268425 0.588328 0.485999 0.052 Uiso 1 1 calc R . . . .
C27 C 0.21194(9) 0.6429(3) 0.4123(2) 0.0322(7) Uani 1 1 d . . . . .
C28 C 0.19078(9) 0.5933(3) 0.4590(2) 0.0331(7) Uani 1 1 d . . . . .
C29 C 0.21146(11) 0.5396(3) 0.5366(2) 0.0411(8) Uani 1 1 d . . . . .
H29 H 0.239336 0.529693 0.559058 0.049 Uiso 1 1 calc R . . . .
C30 C 0.19130(12) 0.5004(3) 0.5811(2) 0.0444(8) Uani 1 1 d . . . . .
C31 C 0.15030(11) 0.5164(3) 0.5455(2) 0.0465(9) Uani 1 1 d . . . . .
H31 H 0.135629 0.491683 0.573875 0.056 Uiso 1 1 calc R . . . .
C32 C 0.13078(11) 0.5699(3) 0.4668(2) 0.0411(8) Uani 1 1 d . . . . .
H32 H 0.102886 0.580124 0.443424 0.049 Uiso 1 1 calc R . . . .
C33 C 0.31650(13) 0.6689(4) 0.4233(4) 0.0723(15) Uani 1 1 d . . . . .
H33A H 0.330844 0.659167 0.485981 0.108 Uiso 1 1 calc GR . . . .
H33B H 0.326820 0.728574 0.407200 0.108 Uiso 1 1 calc GR . . . .
H33C H 0.320269 0.609932 0.394051 0.108 Uiso 1 1 calc GR . . . .
C34 C 0.21375(14) 0.4410(4) 0.6649(3) 0.0678(13) Uani 1 1 d . . . . .
H34A H 0.197252 0.435860 0.695083 0.102 Uiso 1 1 calc GR . . . .
H34B H 0.238671 0.475578 0.701857 0.102 Uiso 1 1 calc GR . . . .
H34C H 0.219689 0.373589 0.651286 0.102 Uiso 1 1 calc GR . . . .
F7A F 0.1914(7) 0.328(2) 0.3796(12) 0.108(7) Uani 0.215(10) 1 d D U . A 2
F9A F 0.2016(5) 0.3978(12) 0.2758(19) 0.080(6) Uani 0.215(10) 1 d D U . A 2
F8A F 0.1654(5) 0.2745(13) 0.2527(17) 0.093(6) Uani 0.215(10) 1 d D U . A 2

loop_
_atom_site_aniso_label
_atom_site_aniso_U_11
_atom_site_aniso_U_22
_atom_site_aniso_U_33
_atom_site_aniso_U_23
_atom_site_aniso_U_13
_atom_site_aniso_U_12
Dy1 0.02735(11) 0.02148(11) 0.03268(11) 0.00104(6) 0.01841(8) 0.00073(6)
F1 0.177(4) 0.0622(19) 0.147(3) -0.0116(19) 0.125(3) -0.041(2)
F2 0.093(2) 0.129(3) 0.146(3) 0.063(3) -0.039(2) -0.081(2)
F3 0.129(3) 0.0323(14) 0.184(4) 0.0115(18) 0.098(3) 0.0047(15)
F4 0.107(3) 0.168(4) 0.138(3) -0.108(3) 0.096(3) -0.057(2)
F5 0.176(5) 0.271(7) 0.143(4) 0.051(4) 0.118(4) 0.149(5)
F6 0.261(5) 0.105(3) 0.257(5) -0.091(3) 0.242(5) -0.093(3)
F7 0.0330(17) 0.063(2) 0.142(5) -0.008(3) 0.016(2) 0.0096(15)
F8 0.068(3) 0.047(3) 0.222(8) 0.053(4) 0.084(4) 0.029(2)
F9 0.115(5) 0.155(7) 0.126(4) -0.026(4) 0.072(4) 0.067(4)
N1 0.0334(13) 0.0312(13) 0.0356(14) -0.0012(11) 0.0182(12) -0.0073(11)
N2 0.0345(14) 0.0430(15) 0.0330(13) -0.0014(12) 0.0200(12) -0.0048(12)
O1 0.0564(15) 0.0292(12) 0.0683(17) -0.0014(11) 0.0436(14) -0.0014(11)
O2 0.0421(12) 0.0282(12) 0.0540(14) -0.0063(10) 0.0314(11) -0.0014(9)
O3 0.0342(12) 0.0505(14) 0.0434(13) -0.0211(11) 0.0212(10) -0.0093(10)
O4 0.0388(12) 0.0375(12) 0.0386(12) -0.0070(10) 0.0241(10) -0.0068(10)
O5 0.0381(11) 0.0274(11) 0.0500(13) 0.0004(9) 0.0306(11) 0.0018(9)
O6 0.0278(10) 0.0233(11) 0.0479(12) 0.0013(9) 0.0195(9) 0.0014(8)
C1 0.056(2) 0.0334(19) 0.061(2) 0.0011(17) 0.025(2) -0.0084(17)
C2 0.0328(16) 0.0260(16) 0.0464(19) 0.0011(14) 0.0153(14) 0.0009(13)
C3 0.055(2) 0.0304(18) 0.063(2) -0.0160(16) 0.0345(19) -0.0079(15)
C4 0.0260(15) 0.0336(17) 0.0369(17) -0.0066(13) 0.0121(13) 0.0020(12)
C5 0.0314(16) 0.0409(18) 0.0403(18) -0.0129(14) 0.0166(14) -0.0006(14)
C6 0.0326(17) 0.072(3) 0.050(2) -0.029(2) 0.0164(16) -0.0099(17)
C7 0.047(2) 0.100(4) 0.051(2) -0.047(2) 0.0207(19) -0.019(2)
C8 0.047(2) 0.088(3) 0.048(2) -0.035(2) 0.0276(18) -0.015(2)
C9 0.0337(17) 0.050(2) 0.0364(17) -0.0164(15) 0.0155(14) -0.0053(14)
C10 0.0343(16) 0.0393(17) 0.0371(17) -0.0147(14) 0.0176(14) -0.0039(14)
C11 0.0396(18) 0.0417(19) 0.0425(18) -0.0148(15) 0.0222(15) -0.0057(15)
C12 0.048(2) 0.058(2) 0.056(2) -0.0297(19) 0.0341(19) -0.0176(18)
C13 0.0452(18) 0.0366(18) 0.0467(19) -0.0084(15) 0.0314(16) -0.0025(14)
C14 0.056(2) 0.061(3) 0.068(3) -0.027(2) 0.044(2) -0.016(2)
C15 0.051(2) 0.036(2) 0.100(3) 0.002(2) 0.047(2) 0.0083(17)
C16 0.0369(17) 0.0271(16) 0.053(2) -0.0018(14) 0.0261(16) 0.0022(13)
C17 0.0370(17) 0.0245(16) 0.076(2) 0.0071(16) 0.0320(18) 0.0038(13)
C18 0.0311(15) 0.0250(15) 0.0411(17) 0.0017(13) 0.0190(14) 0.0019(12)
C19 0.0303(16) 0.0233(15) 0.0509(19) 0.0005(13) 0.0213(14) 0.0022(12)
C20 0.042(2) 0.0269(19) 0.136(4) -0.002(2) 0.047(3) 0.0040(16)
C21 0.054(4) 0.023(3) 0.201(9) 0.000 0.067(5) 0.000
C22 0.031(2) 0.0190(19) 0.044(2) 0.000 0.0186(19) 0.000
C23 0.0385(17) 0.0350(17) 0.0417(18) 0.0004(14) 0.0213(15) -0.0101(14)
C24 0.0424(18) 0.045(2) 0.0452(19) -0.0056(16) 0.0263(16) -0.0173(15)
C25 0.0316(17) 0.055(2) 0.047(2) -0.0074(16) 0.0197(16) -0.0099(15)
C26 0.0340(17) 0.053(2) 0.0409(18) 0.0043(16) 0.0161(15) -0.0033(15)
C27 0.0321(16) 0.0348(16) 0.0310(15) -0.0045(13) 0.0156(13) -0.0080(13)
C28 0.0351(16) 0.0365(17) 0.0299(15) -0.0044(13) 0.0166(13) -0.0073(13)
C29 0.0384(17) 0.048(2) 0.0335(17) 0.0045(15) 0.0129(14) -0.0046(15)
C30 0.055(2) 0.044(2) 0.0339(17) 0.0045(15) 0.0198(16) -0.0073(16)
C31 0.051(2) 0.058(2) 0.0394(18) 0.0057(16) 0.0274(17) -0.0122(17)
C32 0.0396(18) 0.051(2) 0.0411(18) 0.0019(15) 0.0255(15) -0.0062(15)
C33 0.035(2) 0.104(4) 0.081(3) 0.017(3) 0.029(2) -0.001(2)
C34 0.069(3) 0.080(3) 0.051(2) 0.029(2) 0.024(2) 0.002(2)
F7A 0.081(11) 0.119(14) 0.116(12) 0.021(10) 0.038(9) 0.059(10)
F9A 0.050(7) 0.067(8) 0.152(14) 0.016(9) 0.071(9) 0.007(6)
F8A 0.096(10) 0.061(9) 0.138(13) -0.009(9) 0.068(9) 0.038(7)

loop_
_atom_type_symbol
_atom_type_description
_atom_type_scat_dispersion_real
_atom_type_scat_dispersion_imag
_atom_type_scat_source
C C 0.0181 0.0091 'International Tables Vol C Tables 4.2.6.8 and 6.1.1.4'
H H 0.0000 0.0000 'International Tables Vol C Tables 4.2.6.8 and 6.1.1.4'
Dy Dy -9.8046 9.8477 'International Tables Vol C Tables 4.2.6.8 and 6.1.1.4'
F F 0.0727 0.0534 'International Tables Vol C Tables 4.2.6.8 and 6.1.1.4'
N N 0.0311 0.0180 'International Tables Vol C Tables 4.2.6.8 and 6.1.1.4'
O O 0.0492 0.0322 'International Tables Vol C Tables 4.2.6.8 and 6.1.1.4'

loop_
_geom_angle_atom_site_label_1
_geom_angle_atom_site_label_2
_geom_angle_atom_site_label_3
_geom_angle
_geom_angle_site_symmetry_1
_geom_angle_site_symmetry_3
_geom_angle_publ_flag
N2 Dy1 N1 63.64(8) . . ?
O1 Dy1 N1 70.90(9) . . ?
O1 Dy1 N2 107.85(9) . . ?
O1 Dy1 O6 149.04(8) . . ?
O2 Dy1 N1 110.75(8) . . ?
O2 Dy1 N2 74.88(9) . . ?
O2 Dy1 O1 72.75(8) . . ?
O2 Dy1 O6 81.76(7) . . ?
O3 Dy1 N1 146.56(8) 2 . ?
O3 Dy1 N2 147.24(8) 2 . ?
O3 Dy1 O1 82.79(10) 2 . ?
O3 Dy1 O2 79.26(9) 2 . ?
O3 Dy1 O4 72.95(8) 2 2 ?
O3 Dy1 O5 118.01(9) 2 . ?
O3 Dy1 O6 75.33(8) 2 . ?
O4 Dy1 N1 80.26(8) 2 . ?
O4 Dy1 N2 139.36(8) 2 . ?
O4 Dy1 O1 74.62(9) 2 . ?
O4 Dy1 O2 139.21(8) 2 . ?
O4 Dy1 O6 118.00(8) 2 . ?
O5 Dy1 N1 73.52(8) . . ?
O5 Dy1 N2 75.38(8) . . ?
O5 Dy1 O1 137.43(8) . . ?
O5 Dy1 O2 143.44(8) . . ?
O5 Dy1 O4 77.04(8) . 2 ?
O5 Dy1 O6 73.15(7) . . ?
O6 Dy1 N1 136.43(8) . . ?
O6 Dy1 N2 81.31(8) . . ?
C23 N1 Dy1 120.9(2) . . ?
C23 N1 C27 118.0(3) . . ?
C27 N1 Dy1 118.45(19) . . ?
C28 N2 Dy1 119.54(19) . . ?
C32 N2 Dy1 122.1(2) . . ?
C32 N2 C28 117.3(3) . . ?
C2 O1 Dy1 132.8(2) . . ?
C4 O2 Dy1 137.0(2) . . ?
C11 O3 Dy1 134.8(2) . 2 ?
C13 O4 Dy1 129.2(2) . 2 ?
C16 O5 Dy1 130.15(19) . . ?
C18 O6 Dy1 135.57(19) . . ?
F1 C1 F3 102.2(4) . . ?
F1 C1 C2 112.5(3) . . ?
F2 C1 F1 108.8(4) . . ?
F2 C1 F3 107.3(4) . . ?
F2 C1 C2 112.2(3) . . ?
F3 C1 C2 113.3(3) . . ?
O1 C2 C1 114.3(3) . . ?
O1 C2 C3 129.1(3) . . ?
C3 C2 C1 116.7(3) . . ?
C2 C3 C4 122.6(3) . . ?
O2 C4 C3 123.9(3) . . ?
O2 C4 C5 118.0(3) . . ?
C3 C4 C5 118.1(3) . . ?
C6 C5 C4 122.0(3) . . ?
C10 C5 C4 119.2(3) . . ?
C10 C5 C6 118.8(3) . . ?
C7 C6 C5 120.6(3) . . ?
C6 C7 C8 120.7(3) . . ?
C7 C8 C9 120.1(3) . . ?
C8 C9 C11 122.9(3) . . ?
C10 C9 C8 118.6(3) . . ?
C10 C9 C11 118.3(3) . . ?
C5 C10 C9 121.1(3) . . ?
O3 C11 C9 116.4(3) . . ?
O3 C11 C12 122.7(3) . . ?
C12 C11 C9 120.9(3) . . ?
C13 C12 C11 122.8(3) . . ?
O4 C13 C12 129.0(3) . . ?
O4 C13 C14 113.8(3) . . ?
C12 C13 C14 117.2(3) . . ?
F4 C14 C13 114.8(3) . . ?
F5 C14 F4 103.1(5) . . ?
F5 C14 C13 110.5(4) . . ?
F6 C14 F4 107.2(4) . . ?
F6 C14 F5 106.2(5) . . ?
F6 C14 C13 114.2(4) . . ?
F7 C15 C16 111.3(4) . . ?
F8 C15 F7 106.5(5) . . ?
F8 C15 F9 107.3(6) . . ?
F8 C15 C16 116.0(4) . . ?
F9 C15 F7 105.3(5) . . ?
F9 C15 C16 109.9(4) . . ?
F7A C15 C16 109.7(9) . . ?
F9A C15 C16 114.8(7) . . ?
F9A C15 F7A 113.6(14) . . ?
F9A C15 F8A 102.5(13) . . ?
F8A C15 C16 113.3(8) . . ?
F8A C15 F7A 102.0(14) . . ?
O5 C16 C15 114.2(3) . . ?
O5 C16 C17 129.2(3) . . ?
C17 C16 C15 116.5(3) . . ?
C16 C17 C18 122.4(3) . . ?
O6 C18 C17 122.9(3) . . ?
O6 C18 C19 118.0(3) . . ?
C17 C18 C19 119.0(3) . . ?
C20 C19 C18 121.3(3) . . ?
C20 C19 C22 118.5(3) . . ?
C22 C19 C18 120.3(3) . . ?
C21 C20 C19 121.2(4) . . ?
C20 C21 C20 119.2(5) 2 . ?
C19 C22 C19 121.3(4) . 2 ?
N1 C23 C24 123.3(3) . . ?
C23 C24 C25 119.6(3) . . ?
C24 C25 C26 117.2(3) . . ?
C24 C25 C33 121.8(4) . . ?
C26 C25 C33 121.0(4) . . ?
C25 C26 C27 120.7(3) . . ?
N1 C27 C26 121.2(3) . . ?
N1 C27 C28 116.1(3) . . ?
C26 C27 C28 122.7(3) . . ?
N2 C28 C27 116.0(3) . . ?
N2 C28 C29 121.7(3) . . ?
C29 C28 C27 122.3(3) . . ?
C30 C29 C28 120.8(3) . . ?
C29 C30 C34 120.7(4) . . ?
C31 C30 C29 117.7(3) . . ?
C31 C30 C34 121.6(3) . . ?
C30 C31 C32 119.4(3) . . ?
N2 C32 C31 123.1(3) . . ?

loop_
_geom_bond_atom_site_label_1
_geom_bond_atom_site_label_2
_geom_bond_distance
_geom_bond_site_symmetry_2
_geom_bond_publ_flag
Dy1 N1 2.541(3) . ?
Dy1 N2 2.528(3) . ?
Dy1 O1 2.348(2) . ?
Dy1 O2 2.337(2) . ?
Dy1 O3 2.300(2) 2 ?
Dy1 O4 2.334(2) 2 ?
Dy1 O5 2.316(2) . ?
Dy1 O6 2.352(2) . ?
F1 C1 1.306(5) . ?
F2 C1 1.262(5) . ?
F3 C1 1.315(5) . ?
F4 C14 1.297(5) . ?
F5 C14 1.273(6) . ?
F6 C14 1.245(5) . ?
F7 C15 1.335(6) . ?
F8 C15 1.288(6) . ?
F9 C15 1.307(7) . ?
N1 C23 1.332(4) . ?
N1 C27 1.345(4) . ?
N2 C28 1.349(4) . ?
N2 C32 1.340(4) . ?
O1 C2 1.245(4) . ?
O2 C4 1.245(4) . ?
O3 C11 1.253(4) . ?
O4 C13 1.261(4) . ?
O5 C16 1.253(4) . ?
O6 C18 1.259(4) . ?
C1 C2 1.534(5) . ?
C2 C3 1.368(5) . ?
C3 C4 1.412(5) . ?
C4 C5 1.491(5) . ?
C5 C6 1.393(5) . ?
C5 C10 1.386(5) . ?
C6 C7 1.370(5) . ?
C7 C8 1.374(6) . ?
C8 C9 1.403(5) . ?
C9 C10 1.390(5) . ?
C9 C11 1.490(5) . ?
C11 C12 1.407(5) . ?
C12 C13 1.370(5) . ?
C13 C14 1.530(5) . ?
C15 C16 1.533(5) . ?
C15 F7A 1.321(16) . ?
C15 F9A 1.264(11) . ?
C15 F8A 1.315(14) . ?
C16 C17 1.372(5) . ?
C17 C18 1.412(4) . ?
C18 C19 1.492(4) . ?
C19 C20 1.383(5) . ?
C19 C22 1.393(4) . ?
C20 C21 1.383(5) . ?
C23 C24 1.372(5) . ?
C24 C25 1.380(5) . ?
C25 C26 1.382(5) . ?
C25 C33 1.508(5) . ?
C26 C27 1.385(5) . ?
C27 C28 1.490(4) . ?
C28 C29 1.379(5) . ?
C29 C30 1.376(5) . ?
C30 C31 1.368(5) . ?
C30 C34 1.500(5) . ?
C31 C32 1.388(5) . ?
